data_9017517
loop_
_publ_author_name
'Brandao, P.'
'Rocha, J.'
'Reis, M. S.'
'dos Santos, A. M.'
'Jin, R.'

_publ_section_title
;
 Magnetic properties of KNaMSi4O10 compounds (M=Mn,Fe,Cu)
;
_journal_name_full 'Journal of Solid State Chemistry'
_journal_page_first 253
_journal_page_last 258
_journal_volume 182
_journal_year 2009
_chemical_compound_source Synthetic
_chemical_formula_sum 'K Mn Na O10 Si4'
_chemical_name_mineral Manaksite
_space_group_IT_number 2
_space_group_name_Hall '-P 1'
_space_group_name_H-M_alt 'P -1'
_symmetry_space_group_name_H-M 'P -1'
_cell_angle_alpha 105.700
_cell_angle_beta 99.507
_cell_angle_gamma 114.577
_cell_length_a 6.9851
_cell_length_b 8.1825
_cell_length_c 9.9747
_cell_formula_units_Z 2
_cell_volume 473.339
_database_code_amcsd 0019814
_exptl_crystal_density_diffrn 2.732
_cod_data_source_file inputs/fixed/downloads/17/17425.cif
_cod_data_source_block 17425
_cod_original_formula_sum 'K Na Mn Si4 O10'
_cod_database_code 9017517

loop_
_space_group_symop_operation_xyz
x,y,z
-x,-y,-z

loop_
_atom_site_aniso_label
_atom_site_aniso_U_11
_atom_site_aniso_U_22
_atom_site_aniso_U_33
_atom_site_aniso_U_12
_atom_site_aniso_U_13
_atom_site_aniso_U_23
K 0.02750 0.01760 0.02720 0.00980 0.01160 0.00870
Na 0.01520 0.04500 0.01690 0.01720 0.00810 0.00920
Mn 0.01050 0.01450 0.01070 0.00790 0.00220 0.00520
Si1 0.00730 0.00930 0.00800 0.00510 0.00310 0.00450
Si2 0.00440 0.01080 0.01180 0.00550 0.00250 0.00480
Si3 0.00560 0.01110 0.01120 0.00530 0.00130 0.00280
Si4 0.00880 0.01170 0.00630 0.00630 0.00200 0.00390
O1 0.02000 0.01700 0.01500 0.01180 0.00870 0.00720
O2 0.00890 0.01400 0.01100 0.00640 0.00380 0.00330
O3 0.01020 0.01600 0.01400 0.00490 0.00390 0.00660
O4 0.02100 0.01900 0.00600 0.00490 0.00290 0.00520
O5 0.00740 0.01800 0.02800 0.00520 0.00800 0.01200
O6 0.01300 0.01500 0.01600 0.00790 0.00490 0.01120
O7 0.02200 0.01600 0.02300 0.01610 0.01310 0.01200
O8 0.00640 0.01500 0.01400 0.00680 0.00160 0.00090
O9 0.01700 0.02200 0.02400 0.01310 0.00750 0.01400
O10 0.01400 0.03100 0.01500 0.01250 0.00000 0.00100

loop_
_atom_site_label
_atom_site_fract_x
_atom_site_fract_y
_atom_site_fract_z
_atom_site_U_iso_or_equiv
K 0.15740 0.79866 0.99056 0.02410
Na 0.83500 0.85940 0.58870 0.02490
Mn 0.34114 0.89177 0.59228 0.01120
Si1 0.53910 0.70260 0.78945 0.00740
Si2 0.36910 0.63720 0.26794 0.00820
Si3 -0.06450 0.63460 0.26920 0.00930
Si4 0.70780 0.82430 1.13160 0.00840
O1 0.19630 0.96130 0.75910 0.01570
O2 0.49970 0.82290 0.41570 0.01090
O3 0.46550 0.67470 0.13520 0.01380
O4 0.67810 0.81260 0.96320 0.01710
O5 0.28020 0.57380 0.77320 0.01700
O6 0.58080 0.86020 0.71990 0.01300
O7 0.62670 0.55460 0.71580 0.01560
O8 0.10810 0.57550 0.20630 0.01290
O9 -0.12410 0.73880 0.16290 0.01810
O10 0.03120 0.77230 0.43520 0.02220

loop_
_cod_related_entry_id
_cod_related_entry_database
_cod_related_entry_code
1 AMCSD 0019814
